data_7036048
loop_
_publ_author_name
'Yu, Hong-Cui'
'Li, Lei'
'Gao, Ji'
'Tong, Jian'
'Zheng, Wenxu'
'Cametti, Massimo'
'Famulari, Antonino'
'Meille, Stefano Valdo'
'Guo, Fang'
'Mart\'i-Rujas, Javier'

_publ_section_title
;
 Insights into the formation of chiral second sphere coordination
 complexes with aromatic tris amines: combined single crystal X-ray
 crystallography and molecular modeling analyses.
;
_journal_issue 36
_journal_name_full 'Dalton transactions (Cambridge, England : 2003)'
_journal_page_first 15960
_journal_page_last 15965
_journal_paper_doi 10.1039/c5dt02387d
_journal_volume 44
_journal_year 2015
_chemical_formula_sum 'C33 H42 Cl5 N3 Zn'
_chemical_formula_weight 723.34
_chemical_name_systematic
; 
 ? 
;
_space_group_IT_number 198
_symmetry_cell_setting cubic
_symmetry_space_group_name_Hall 'P 2ac 2ab 3'
_symmetry_space_group_name_H-M 'P 21 3'
_atom_sites_solution_hydrogens geom
_atom_sites_solution_primary direct
_atom_sites_solution_secondary difmap
_audit_creation_method SHELXL-97
_audit_update_record
;
2015-06-12 deposited with the CCDC.
2015-08-03 downloaded from the CCDC.
;
_cell_angle_alpha 90.00
_cell_angle_beta 90.00
_cell_angle_gamma 90.00
_cell_formula_units_Z 4
_cell_length_a 15.155(4)
_cell_length_b 15.155(4)
_cell_length_c 15.155(4)
_cell_measurement_temperature 293(2)
_cell_volume 3480.7(16)
_computing_cell_refinement 'Bruker XSCANS'
_computing_data_collection 'Bruker XSCANS'
_computing_data_reduction 'Bruker SHELXTL'
_computing_molecular_graphics 'Bruker SHELXTL'
_computing_publication_material 'Bruker SHELXTL'
_computing_structure_refinement 'Bruker SHELXTL'
_computing_structure_solution 'Bruker SHELXTL'
_diffrn_ambient_temperature 293(2)
_diffrn_measured_fraction_theta_full 0.998
_diffrn_measured_fraction_theta_max 0.998
_diffrn_measurement_device_type 'Bruker P4'
_diffrn_measurement_method '\w scans'
_diffrn_radiation_monochromator graphite
_diffrn_radiation_source 'fine-focus sealed tube'
_diffrn_radiation_type MoK\a
_diffrn_radiation_wavelength 0.71073
_diffrn_reflns_av_R_equivalents 0.0308
_diffrn_reflns_av_sigmaI/netI 0.0237
_diffrn_reflns_limit_h_max 19
_diffrn_reflns_limit_h_min -19
_diffrn_reflns_limit_k_max 9
_diffrn_reflns_limit_k_min -19
_diffrn_reflns_limit_l_max 19
_diffrn_reflns_limit_l_min -19
_diffrn_reflns_number 21634
_diffrn_reflns_theta_full 27.55
_diffrn_reflns_theta_max 27.55
_diffrn_reflns_theta_min 1.90
_exptl_absorpt_coefficient_mu 1.116
_exptl_absorpt_correction_type none
_exptl_crystal_colour colorless
_exptl_crystal_density_diffrn 1.380
_exptl_crystal_density_method 'not measured'
_exptl_crystal_description block
_exptl_crystal_F_000 1504
_exptl_crystal_size_max 0.230
_exptl_crystal_size_mid 0.190
_exptl_crystal_size_min 0.150
_refine_diff_density_max 0.161
_refine_diff_density_min -0.278
_refine_diff_density_rms 0.043
_refine_ls_abs_structure_details 'Flack H D (1983), Acta Cryst. A39, 876-881'
_refine_ls_abs_structure_Flack 0.993(10)
_refine_ls_extinction_method none
_refine_ls_goodness_of_fit_ref 1.048
_refine_ls_hydrogen_treatment mixed
_refine_ls_matrix_type full
_refine_ls_number_parameters 130
_refine_ls_number_reflns 2687
_refine_ls_number_restraints 0
_refine_ls_restrained_S_all 1.048
_refine_ls_R_factor_all 0.0298
_refine_ls_R_factor_gt 0.0260
_refine_ls_shift/su_max 0.028
_refine_ls_shift/su_mean 0.001
_refine_ls_structure_factor_coef Fsqd
_refine_ls_weighting_details 'calc w=1/[\s^2^(Fo^2^)+(0.0343P)^2^+0.3237P] where P=(Fo^2^+2Fc^2^)/3'
_refine_ls_weighting_scheme calc
_refine_ls_wR_factor_gt 0.0615
_refine_ls_wR_factor_ref 0.0631
_reflns_number_gt 2473
_reflns_number_total 2687
_reflns_threshold_expression >2sigma(I)
_cod_data_source_file c5dt02387d2.cif
_cod_data_source_block ZnCl4-9
_cod_depositor_comments
;
The following automatic conversions were performed:

'_symmetry_cell_setting' value 'Cubic' changed to 'cubic' according
to
/usr/data/users/saulius/crontab/automatic-downloads/rss-feeds/RSC/lib/dictionaries/cif_core.dic
dictionary named 'cif_core.dic' version 2.4.2 from 2011-04-26.

Automatic conversion script
Id: cif_fix_values 3271 2015-04-21 07:52:19Z andrius 

 Adding full bibliography for 7036040--7036051.cif.
;
_cod_original_sg_symbol_H-M P213
_cod_database_code 7036048

loop_
_symmetry_equiv_pos_as_xyz
'x, y, z'
'-x+1/2, -y, z+1/2'
'x+1/2, -y+1/2, -z'
'-x, y+1/2, -z+1/2'
'z, x, y'
'-z+1/2, -x, y+1/2'
'z+1/2, -x+1/2, -y'
'-z, x+1/2, -y+1/2'
'y, z, x'
'y+1/2, -z+1/2, -x'
'-y, z+1/2, -x+1/2'
'-y+1/2, -z, x+1/2'

loop_
_atom_site_label
_atom_site_type_symbol
_atom_site_fract_x
_atom_site_fract_y
_atom_site_fract_z
_atom_site_U_iso_or_equiv
_atom_site_adp_type
_atom_site_occupancy
_atom_site_symmetry_multiplicity
_atom_site_calc_flag
_atom_site_refinement_flags
N1 N 0.21843(10) -0.73241(9) -0.03599(10) 0.0347(3) Uani 1 1 d .
H1N H 0.2463 -0.7717 -0.0664 0.042 Uiso 1 1 d R
H2 H 0.1644 -0.7572 -0.0217 0.042 Uiso 1 1 d R
C3 C 0.26734(12) -0.70560(12) 0.04723(12) 0.0368(4) Uani 1 1 d .
H3A H 0.3297 -0.7181 0.0400 0.044 Uiso 1 1 calc R
H3B H 0.2608 -0.6426 0.0562 0.044 Uiso 1 1 calc R
C4 C 0.26258(14) -0.54247(16) -0.18439(16) 0.0569(6) Uani 1 1 d .
H1 H 0.3108 -0.5106 -0.2049 0.068 Uiso 1 1 calc R
C5 C 0.23312(11) -0.75398(10) 0.12724(10) 0.0302(3) Uani 1 1 d .
C6 C 0.15756(11) -0.72231(10) 0.17050(11) 0.0305(3) Uani 1 1 d .
C7 C 0.10849(14) -0.64195(12) 0.13756(13) 0.0430(4) Uani 1 1 d .
H7A H 0.0461 -0.6519 0.1422 0.064 Uiso 1 1 calc R
H7B H 0.1237 -0.6313 0.0770 0.064 Uiso 1 1 calc R
H7C H 0.1245 -0.5916 0.1725 0.064 Uiso 1 1 calc R
C8 C 0.17831(16) -0.51821(15) -0.21097(15) 0.0574(6) Uani 1 1 d .
C9 C 0.20403(12) -0.65853(12) -0.09744(12) 0.0368(4) Uani 1 1 d .
C10 C 0.11976(15) -0.63348(16) -0.11837(17) 0.0599(6) Uani 1 1 d .
H10A H 0.0714 -0.6630 -0.0947 0.072 Uiso 1 1 calc R
C12 C 0.27639(14) -0.61273(15) -0.12829(15) 0.0500(5) Uani 1 1 d .
H12A H 0.3332 -0.6289 -0.1116 0.060 Uiso 1 1 calc R
C15 C 0.1652(2) -0.4426(2) -0.2749(2) 0.0894(10) Uani 1 1 d .
H15A H 0.2185 -0.4085 -0.2785 0.134 Uiso 1 1 calc R
H15B H 0.1179 -0.4057 -0.2546 0.134 Uiso 1 1 calc R
H15C H 0.1510 -0.4656 -0.3322 0.134 Uiso 1 1 calc R
C16 C 0.10821(16) -0.56235(18) -0.1763(2) 0.0733(8) Uani 1 1 d .
H16A H 0.0513 -0.5449 -0.1913 0.088 Uiso 1 1 calc R
Zn1 Zn 0.039251(13) -0.960749(13) 0.039251(13) 0.03636(10) Uani 1 3 d S
Cl1 Cl 0.01826(3) -0.81389(3) 0.00945(4) 0.04952(13) Uani 1 1 d .
Cl2 Cl -0.04466(4) -1.04466(4) -0.04466(4) 0.1178(6) Uani 1 3 d S
Cl3 Cl 0.34755(3) -0.84755(3) -0.15245(3) 0.03942(17) Uani 1 3 d S

loop_
_atom_site_aniso_label
_atom_site_aniso_U_11
_atom_site_aniso_U_22
_atom_site_aniso_U_33
_atom_site_aniso_U_23
_atom_site_aniso_U_13
_atom_site_aniso_U_12
N1 0.0420(8) 0.0306(7) 0.0315(7) 0.0004(6) 0.0053(6) -0.0002(6)
C3 0.0388(9) 0.0352(8) 0.0364(9) 0.0036(7) 0.0006(8) -0.0063(7)
C4 0.0507(11) 0.0553(12) 0.0648(13) 0.0224(11) 0.0165(10) -0.0014(11)
C5 0.0323(8) 0.0307(8) 0.0278(8) -0.0005(6) -0.0003(6) -0.0053(7)
C6 0.0325(8) 0.0279(8) 0.0310(8) -0.0027(6) -0.0027(7) -0.0004(7)
C7 0.0505(11) 0.0338(9) 0.0447(10) 0.0055(8) 0.0019(9) 0.0081(8)
C8 0.0658(14) 0.0486(12) 0.0577(13) 0.0215(10) -0.0045(11) -0.0029(10)
C9 0.0432(10) 0.0337(9) 0.0334(8) 0.0036(7) 0.0027(7) 0.0005(7)
C10 0.0431(11) 0.0614(14) 0.0753(15) 0.0314(12) -0.0112(11) -0.0162(10)
C12 0.0404(10) 0.0524(12) 0.0572(13) 0.0162(10) 0.0126(9) 0.0043(9)
C15 0.092(2) 0.0796(19) 0.097(2) 0.0526(18) -0.0124(17) -0.0070(16)
C16 0.0478(12) 0.0727(17) 0.099(2) 0.0433(16) -0.0230(13) -0.0107(12)
Zn1 0.03636(10) 0.03636(10) 0.03636(10) -0.00144(8) -0.00144(8) -0.00144(8)
Cl1 0.0453(3) 0.0412(2) 0.0622(3) 0.0127(2) -0.0031(2) 0.00275(19)
Cl2 0.1178(6) 0.1178(6) 0.1178(6) -0.0428(5) -0.0428(5) -0.0428(5)
Cl3 0.03942(17) 0.03942(17) 0.03942(17) -0.00445(19) 0.00445(19) -0.00445(19)

loop_
_atom_type_symbol
_atom_type_description
_atom_type_scat_dispersion_real
_atom_type_scat_dispersion_imag
_atom_type_scat_source
C C 0.0033 0.0016 'International Tables Vol C Tables 4.2.6.8 and 6.1.1.4'
H H 0.0000 0.0000 'International Tables Vol C Tables 4.2.6.8 and 6.1.1.4'
Cl Cl 0.1484 0.1585 'International Tables Vol C Tables 4.2.6.8 and 6.1.1.4'
N N 0.0061 0.0033 'International Tables Vol C Tables 4.2.6.8 and 6.1.1.4'
Zn Zn 0.2839 1.4301 'International Tables Vol C Tables 4.2.6.8 and 6.1.1.4'

loop_
_geom_angle_atom_site_label_1
_geom_angle_atom_site_label_2
_geom_angle_atom_site_label_3
_geom_angle
_geom_angle_site_symmetry_1
_geom_angle_site_symmetry_3
C9 N1 C3 113.22(13) . .
C9 N1 H1N 105.1 . .
C3 N1 H1N 112.9 . .
C9 N1 H2 109.0 . .
C3 N1 H2 110.3 . .
H1N N1 H2 106.0 . .
C5 C3 N1 111.70(13) . .
C5 C3 H3A 109.3 . .
N1 C3 H3A 109.3 . .
C5 C3 H3B 109.3 . .
N1 C3 H3B 109.3 . .
H3A C3 H3B 107.9 . .
C12 C4 C8 121.5(2) . .
C12 C4 H1 119.2 . .
C8 C4 H1 119.2 . .
C6 C5 C6 121.16(16) . 9_645
C6 C5 C3 119.30(15) . .
C6 C5 C3 119.54(15) 9_645 .
C5 C6 C5 118.84(16) . 5_546
C5 C6 C7 121.49(15) . .
C5 C6 C7 119.67(15) 5_546 .
C6 C7 H7A 109.5 . .
C6 C7 H7B 109.5 . .
H7A C7 H7B 109.5 . .
C6 C7 H7C 109.5 . .
H7A C7 H7C 109.5 . .
H7B C7 H7C 109.5 . .
C16 C8 C4 118.4(2) . .
C16 C8 C15 121.1(2) . .
C4 C8 C15 120.4(2) . .
C10 C9 C12 121.56(18) . .
C10 C9 N1 119.70(16) . .
C12 C9 N1 118.63(17) . .
C9 C10 C16 118.4(2) . .
C9 C10 H10A 120.8 . .
C16 C10 H10A 120.8 . .
C4 C12 C9 118.5(2) . .
C4 C12 H12A 120.8 . .
C9 C12 H12A 120.8 . .
C8 C15 H15A 109.5 . .
C8 C15 H15B 109.5 . .
H15A C15 H15B 109.5 . .
C8 C15 H15C 109.5 . .
H15A C15 H15C 109.5 . .
H15B C15 H15C 109.5 . .
C8 C16 C10 121.5(2) . .
C8 C16 H16A 119.2 . .
C10 C16 H16A 119.2 . .
Cl2 Zn1 Cl1 111.503(16) . 9_645
Cl2 Zn1 Cl1 111.503(16) . .
Cl1 Zn1 Cl1 107.365(17) 9_645 .
Cl2 Zn1 Cl1 111.503(16) . 5_546
Cl1 Zn1 Cl1 107.365(17) 9_645 5_546
Cl1 Zn1 Cl1 107.365(17) . 5_546

loop_
_geom_bond_atom_site_label_1
_geom_bond_atom_site_label_2
_geom_bond_distance
_geom_bond_site_symmetry_2
N1 C9 1.473(2) .
N1 C3 1.518(2) .
N1 H1N 0.8636 .
N1 H2 0.9260 .
C3 C5 1.509(2) .
C3 H3A 0.9700 .
C3 H3B 0.9700 .
C4 C12 1.379(3) .
C4 C8 1.389(3) .
C4 H1 0.9300 .
C5 C6 1.404(2) .
C5 C6 1.406(2) 9_645
C6 C5 1.406(2) 5_546
C6 C7 1.512(2) .
C7 H7A 0.9600 .
C7 H7B 0.9600 .
C7 H7C 0.9600 .
C8 C16 1.361(3) .
C8 C15 1.514(3) .
C9 C10 1.370(3) .
C9 C12 1.379(3) .
C10 C16 1.401(3) .
C10 H10A 0.9300 .
C12 H12A 0.9300 .
C15 H15A 0.9600 .
C15 H15B 0.9600 .
C15 H15C 0.9600 .
C16 H16A 0.9300 .
Zn1 Cl2 2.2025(13) .
Zn1 Cl1 2.2932(8) 9_645
Zn1 Cl1 2.2932(8) .
Zn1 Cl1 2.2932(8) 5_546

loop_
_geom_torsion_atom_site_label_1
_geom_torsion_atom_site_label_2
_geom_torsion_atom_site_label_3
_geom_torsion_atom_site_label_4
_geom_torsion
_geom_torsion_site_symmetry_1
_geom_torsion_site_symmetry_4
C9 N1 C3 C5 142.89(15) . .
N1 C3 C5 C6 -82.92(19) . .
N1 C3 C5 C6 97.52(18) . 9_645
C6 C5 C6 C5 0.8(3) 9_645 5_546
C3 C5 C6 C5 -178.76(11) . 5_546
C6 C5 C6 C7 -179.10(12) 9_645 .
C3 C5 C6 C7 1.4(2) . .
C12 C4 C8 C16 3.8(4) . .
C12 C4 C8 C15 -178.0(3) . .
C3 N1 C9 C10 -118.3(2) . .
C3 N1 C9 C12 57.8(2) . .
C12 C9 C10 C16 3.4(4) . .
N1 C9 C10 C16 179.3(2) . .
C8 C4 C12 C9 -0.9(4) . .
C10 C9 C12 C4 -2.7(3) . .
N1 C9 C12 C4 -178.7(2) . .
C4 C8 C16 C10 -3.1(4) . .
C15 C8 C16 C10 178.8(3) . .
C9 C10 C16 C8 -0.4(4) . .
